data_1510099
loop_
_publ_author_name
'Sakashita, S.I.'
'Fukuoka, H.'
'Yamanaka, S.'

_publ_section_title
;
 Preparation and structural study of a new ternary gold chromium sulfide,
 Au Cr S2
;
_journal_name_full 'Journal of Solid State Chemistry'
_journal_page_first 487
_journal_page_last 491
_journal_paper_doi 10.1006/jssc.1999.8484
_journal_volume 148
_journal_year 1999
_chemical_formula_sum 'Au Cr S2'
_chemical_name_systematic 'Au (Cr S2)'
_space_group_IT_number 160
_symmetry_space_group_name_Hall 'R 3 -2"'
_symmetry_space_group_name_H-M 'R 3 m :H'
_cell_angle_alpha 90
_cell_angle_beta 90
_cell_angle_gamma 120
_cell_formula_units_Z 3
_cell_length_a 3.4823
_cell_length_b 3.4823
_cell_length_c 21.463
_cell_volume 225.400
_citation_journal_id_ASTM JSSCBI
_cod_data_source_file gold_152.cif
_cod_data_source_block Au1Cr1S2
_cod_original_cell_volume 225.3997
_cod_original_formula_sum 'Au1 Cr1 S2'
_cod_database_code 1510099

loop_
_symmetry_equiv_pos_as_xyz
x,y,z
-y,x-y,z
-x+y,-x,z
-y,-x,z
x,x-y,z
-x+y,y,z
x+2/3,y+1/3,z+1/3
-y+2/3,x-y+1/3,z+1/3
-x+y+2/3,-x+1/3,z+1/3
-y+2/3,-x+1/3,z+1/3
x+2/3,x-y+1/3,z+1/3
-x+y+2/3,y+1/3,z+1/3
x+1/3,y+2/3,z+2/3
-y+1/3,x-y+2/3,z+2/3
-x+y+1/3,-x+2/3,z+2/3
-y+1/3,-x+2/3,z+2/3
x+1/3,x-y+2/3,z+2/3
-x+y+1/3,y+2/3,z+2/3

loop_
_atom_site_label
_atom_site_type_symbol
_atom_site_fract_x
_atom_site_fract_y
_atom_site_fract_z
_atom_site_occupancy
_atom_site_U_iso_or_equiv
Au1 Au+1 0.3333 0.6667 0.4994 1 0.0
Cr1 Cr+3 0 0 0.3333 1 0.0
S1 S-2 0.3333 0.6667 0.607 1 0.0
S2 S-2 0.3333 0.6667 0.392 1 0.0
